data_2215138
loop_
_publ_author_name
'Li, Huan-Qiu'
'Xiao, Zhu-Ping'
'Fang, Rui-Qin'
'Zhu, Hai-Liang'

_publ_section_title
;
 5,7-Dimethoxy-3-(4-methoxyphenyl)-4<i>H</i>-chromen-4-one
;
_journal_coeditor_code HB2521
_journal_issue 9
_journal_name_full 'Acta Crystallographica Section E'
_journal_page_first o3923
_journal_page_last o3923
_journal_paper_doi 10.1107/S1600536807041773
_journal_volume 63
_journal_year 2007
_chemical_formula_iupac 'C18 H16 O5'
_chemical_formula_moiety 'C18 H16 O5'
_chemical_formula_sum 'C18 H16 O5'
_chemical_formula_weight 312.31
_chemical_name_systematic
;
5,7-Dimethoxy-3-(4-methoxyphenyl)-4H-chromen-4-one
;
_space_group_IT_number 2
_symmetry_cell_setting triclinic
_symmetry_space_group_name_Hall '-P 1'
_symmetry_space_group_name_H-M 'P -1'
_atom_sites_solution_hydrogens geom
_atom_sites_solution_primary direct
_atom_sites_solution_secondary difmap
_audit_creation_method SHELXL-97
_cell_angle_alpha 63.783(2)
_cell_angle_beta 71.937(2)
_cell_angle_gamma 65.953(2)
_cell_formula_units_Z 2
_cell_length_a 8.5649(10)
_cell_length_b 10.3212(13)
_cell_length_c 10.5563(13)
_cell_measurement_reflns_used 1220
_cell_measurement_temperature 298(2)
_cell_measurement_theta_max 25.48
_cell_measurement_theta_min 2.54
_cell_volume 754.83(16)
_computing_cell_refinement 'SAINT (Bruker, 2001)'
_computing_data_collection 'SMART (Bruker, 2001)'
_computing_data_reduction SAINT
_computing_molecular_graphics 'SHELXTL (Bruker, 2001)'
_computing_publication_material SHELXL97
_computing_structure_refinement 'SHELXL97 (Sheldrick, 1997)'
_computing_structure_solution 'SHELXS97 (Sheldrick, 1997)'
_diffrn_ambient_temperature 298(2)
_diffrn_measured_fraction_theta_full 0.965
_diffrn_measured_fraction_theta_max 0.965
_diffrn_measurement_device_type 'Bruker SMART CCD'
_diffrn_measurement_method \w
_diffrn_radiation_monochromator graphite
_diffrn_radiation_source 'fine-focus sealed tube'
_diffrn_radiation_type MoK\a
_diffrn_radiation_wavelength 0.71073
_diffrn_reflns_av_R_equivalents 0.0162
_diffrn_reflns_av_sigmaI/netI 0.0361
_diffrn_reflns_limit_h_max 10
_diffrn_reflns_limit_h_min -8
_diffrn_reflns_limit_k_max 12
_diffrn_reflns_limit_k_min -12
_diffrn_reflns_limit_l_max 12
_diffrn_reflns_limit_l_min -13
_diffrn_reflns_number 4140
_diffrn_reflns_theta_full 26.00
_diffrn_reflns_theta_max 26.00
_diffrn_reflns_theta_min 2.18
_diffrn_standards_decay_% 0
_diffrn_standards_interval_count 0
_diffrn_standards_interval_time 0
_diffrn_standards_number 0
_exptl_absorpt_coefficient_mu 0.101
_exptl_absorpt_correction_T_max 0.985
_exptl_absorpt_correction_T_min 0.980
_exptl_absorpt_correction_type multi-scan
_exptl_absorpt_process_details '(SADABS; Bruker, 2001)'
_exptl_crystal_colour Colorless
_exptl_crystal_density_diffrn 1.374
_exptl_crystal_density_method 'not measured'
_exptl_crystal_description Block
_exptl_crystal_F_000 328
_exptl_crystal_size_max 0.20
_exptl_crystal_size_mid 0.15
_exptl_crystal_size_min 0.15
_refine_diff_density_max 0.160
_refine_diff_density_min -0.243
_refine_ls_extinction_method none
_refine_ls_goodness_of_fit_ref 1.028
_refine_ls_hydrogen_treatment constr
_refine_ls_matrix_type full
_refine_ls_number_parameters 211
_refine_ls_number_reflns 2855
_refine_ls_number_restraints 0
_refine_ls_restrained_S_all 1.028
_refine_ls_R_factor_all 0.0701
_refine_ls_R_factor_gt 0.0526
_refine_ls_shift/su_max 0.000
_refine_ls_shift/su_mean 0.000
_refine_ls_structure_factor_coef Fsqd
_refine_ls_weighting_details 'calc w=1/[\s^2^(Fo^2^)+(0.0767P)^2^+0.0778P] where P=(Fo^2^+2Fc^2^)/3'
_refine_ls_weighting_scheme calc
_refine_ls_wR_factor_gt 0.1337
_refine_ls_wR_factor_ref 0.1450
_reflns_number_gt 2134
_reflns_number_total 2855
_reflns_threshold_expression I>2\s(I)
_cod_data_source_file hb2521.cif
_cod_data_source_block I
_cod_database_code 2215138
_cod_database_fobs_code 2215138

loop_
_symmetry_equiv_pos_as_xyz
'x, y, z'
'-x, -y, -z'

loop_
_atom_site_type_symbol
_atom_site_label
_atom_site_fract_x
_atom_site_fract_y
_atom_site_fract_z
_atom_site_U_iso_or_equiv
_atom_site_adp_type
_atom_site_calc_flag
_atom_site_refinement_flags
_atom_site_occupancy
C C1 0.4469(2) 0.3920(2) 0.7581(2) 0.0375(5) Uani d . 1
C C2 0.4112(2) 0.2474(2) 0.8110(2) 0.0338(4) Uani d . 1
C C3 0.2547(2) 0.2205(2) 0.8986(2) 0.0365(5) Uani d . 1
C C4 0.2282(2) 0.0844(2) 0.9375(2) 0.0408(5) Uani d . 1
H H4 0.1239 0.0702 0.9921 0.049 Uiso calc R 1
C C5 0.3565(3) -0.0329(2) 0.8960(2) 0.0389(5) Uani d . 1
C C6 0.5120(3) -0.0150(2) 0.8167(2) 0.0411(5) Uani d . 1
H H6 0.5987 -0.0931 0.7900 0.049 Uiso calc R 1
C C7 0.5355(2) 0.1237(2) 0.7778(2) 0.0359(4) Uani d . 1
C C8 0.7358(3) 0.2583(2) 0.6647(2) 0.0485(6) Uani d . 1
H H8 0.8475 0.2585 0.6183 0.058 Uiso calc R 1
C C9 0.6278(2) 0.3838(2) 0.6895(2) 0.0381(5) Uani d . 1
C C10 0.6923(2) 0.5133(2) 0.6466(2) 0.0376(5) Uani d . 1
C C11 0.8407(3) 0.4916(2) 0.6911(2) 0.0493(5) Uani d . 1
H H11 0.8984 0.3953 0.7502 0.059 Uiso calc R 1
C C12 0.9041(3) 0.6105(2) 0.6491(3) 0.0497(6) Uani d . 1
H H12 1.0027 0.5941 0.6810 0.060 Uiso calc R 1
C C13 0.8212(2) 0.7534(2) 0.5600(2) 0.0393(5) Uani d . 1
C C14 0.6747(2) 0.7777(2) 0.5130(2) 0.0431(5) Uani d . 1
H H14 0.6192 0.8736 0.4517 0.052 Uiso calc R 1
C C15 0.6110(2) 0.6575(2) 0.5581(2) 0.0422(5) Uani d . 1
H H15 0.5108 0.6748 0.5278 0.051 Uiso calc R 1
C C16 -0.0023(3) 0.3017(3) 1.0530(3) 0.0615(7) Uani d . 1
H H16A -0.0738 0.2767 1.0187 0.092 Uiso calc R 1
H H16B -0.0698 0.3891 1.0792 0.092 Uiso calc R 1
H H16C 0.0419 0.2170 1.1350 0.092 Uiso calc R 1
C C17 0.4422(3) -0.2884(2) 0.9073(3) 0.0600(6) Uani d . 1
H H17A 0.4685 -0.2596 0.8052 0.090 Uiso calc R 1
H H17B 0.3976 -0.3725 0.9482 0.090 Uiso calc R 1
H H17C 0.5455 -0.3178 0.9445 0.090 Uiso calc R 1
C C18 0.8265(3) 1.0087(3) 0.4181(3) 0.0612(7) Uani d . 1
H H18A 0.8342 0.9953 0.3318 0.092 Uiso calc R 1
H H18B 0.8923 1.0733 0.3992 0.092 Uiso calc R 1
H H18C 0.7076 1.0548 0.4520 0.092 Uiso calc R 1
O O1 0.33992(18) 0.51091(16) 0.76789(19) 0.0600(5) Uani d . 1
O O2 0.13918(17) 0.33485(15) 0.94267(16) 0.0493(4) Uani d . 1
O O3 0.31532(18) -0.16221(15) 0.94307(17) 0.0519(4) Uani d . 1
O O4 0.69615(17) 0.13026(15) 0.70162(17) 0.0510(4) Uani d . 1
O O5 0.89364(17) 0.86501(16) 0.52360(17) 0.0500(4) Uani d . 1

loop_
_atom_site_aniso_label
_atom_site_aniso_U_11
_atom_site_aniso_U_22
_atom_site_aniso_U_33
_atom_site_aniso_U_12
_atom_site_aniso_U_13
_atom_site_aniso_U_23
C1 0.0365(10) 0.0374(11) 0.0389(11) -0.0124(9) 0.0012(8) -0.0184(9)
C2 0.0336(10) 0.0345(10) 0.0344(10) -0.0110(8) -0.0029(8) -0.0150(8)
C3 0.0348(10) 0.0345(10) 0.0413(11) -0.0104(8) -0.0028(8) -0.0175(8)
C4 0.0365(11) 0.0416(11) 0.0472(12) -0.0169(9) -0.0002(9) -0.0186(9)
C5 0.0462(11) 0.0334(10) 0.0402(11) -0.0154(9) -0.0079(9) -0.0128(9)
C6 0.0444(12) 0.0330(10) 0.0446(12) -0.0072(9) -0.0060(9) -0.0183(9)
C7 0.0349(10) 0.0359(10) 0.0353(10) -0.0110(8) -0.0012(8) -0.0146(8)
C8 0.0367(11) 0.0445(12) 0.0607(14) -0.0183(9) 0.0093(10) -0.0223(11)
C9 0.0361(10) 0.0395(11) 0.0377(11) -0.0145(8) -0.0006(8) -0.0145(9)
C10 0.0329(10) 0.0422(11) 0.0377(11) -0.0148(8) 0.0024(8) -0.0171(9)
C11 0.0435(12) 0.0431(12) 0.0543(13) -0.0127(9) -0.0129(10) -0.0092(10)
C12 0.0380(11) 0.0512(13) 0.0626(14) -0.0154(10) -0.0136(10) -0.0180(11)
C13 0.0331(10) 0.0434(11) 0.0434(11) -0.0174(9) 0.0033(8) -0.0188(9)
C14 0.0380(11) 0.0407(11) 0.0451(12) -0.0137(9) -0.0067(9) -0.0099(9)
C15 0.0345(10) 0.0483(12) 0.0445(12) -0.0159(9) -0.0065(9) -0.0149(10)
C16 0.0504(13) 0.0597(15) 0.0775(17) -0.0275(11) 0.0240(12) -0.0411(13)
C17 0.0688(16) 0.0355(12) 0.0774(17) -0.0156(11) -0.0080(13) -0.0253(12)
C18 0.0598(14) 0.0489(13) 0.0766(18) -0.0280(11) -0.0104(13) -0.0148(12)
O1 0.0452(9) 0.0401(8) 0.0895(13) -0.0177(7) 0.0184(8) -0.0344(8)
O2 0.0397(8) 0.0420(8) 0.0658(10) -0.0188(6) 0.0165(7) -0.0305(7)
O3 0.0555(9) 0.0361(8) 0.0683(10) -0.0195(7) -0.0031(7) -0.0225(7)
O4 0.0408(8) 0.0418(8) 0.0638(10) -0.0142(6) 0.0141(7) -0.0275(7)
O5 0.0423(8) 0.0452(8) 0.0665(10) -0.0205(7) -0.0061(7) -0.0194(8)

loop_
_atom_type_symbol
_atom_type_description
_atom_type_scat_dispersion_real
_atom_type_scat_dispersion_imag
_atom_type_scat_source
C C 0.0033 0.0016 'International Tables Vol C Tables 4.2.6.8 and 6.1.1.4'
H H 0.0000 0.0000 'International Tables Vol C Tables 4.2.6.8 and 6.1.1.4'
O O 0.0106 0.0060 'International Tables Vol C Tables 4.2.6.8 and 6.1.1.4'

loop_
_geom_angle_atom_site_label_1
_geom_angle_atom_site_label_2
_geom_angle_atom_site_label_3
_geom_angle
O1 C1 C2 124.71(17)
O1 C1 C9 121.14(18)
C2 C1 C9 114.15(15)
C7 C2 C3 115.23(17)
C7 C2 C1 120.16(17)
C3 C2 C1 124.60(16)
O2 C3 C4 123.17(18)
O2 C3 C2 115.90(16)
C4 C3 C2 120.91(17)
C3 C4 C5 120.67(18)
C3 C4 H4 119.7
C5 C4 H4 119.7
O3 C5 C6 124.45(17)
O3 C5 C4 114.90(18)
C6 C5 C4 120.63(18)
C5 C6 C7 117.72(17)
C5 C6 H6 121.1
C7 C6 H6 121.1
O4 C7 C6 113.70(16)
O4 C7 C2 121.58(17)
C6 C7 C2 124.72(18)
C9 C8 O4 125.33(18)
C9 C8 H8 117.3
O4 C8 H8 117.3
C8 C9 C1 119.66(18)
C8 C9 C10 118.99(17)
C1 C9 C10 121.35(16)
C15 C10 C11 117.72(18)
C15 C10 C9 121.51(17)
C11 C10 C9 120.74(18)
C12 C11 C10 121.22(19)
C12 C11 H11 119.4
C10 C11 H11 119.4
C13 C12 C11 120.04(19)
C13 C12 H12 120.0
C11 C12 H12 120.0
C12 C13 O5 116.05(17)
C12 C13 C14 119.94(18)
O5 C13 C14 124.01(18)
C13 C14 C15 119.33(18)
C13 C14 H14 120.3
C15 C14 H14 120.3
C10 C15 C14 121.74(18)
C10 C15 H15 119.1
C14 C15 H15 119.1
O2 C16 H16A 109.5
O2 C16 H16B 109.5
H16A C16 H16B 109.5
O2 C16 H16C 109.5
H16A C16 H16C 109.5
H16B C16 H16C 109.5
O3 C17 H17A 109.5
O3 C17 H17B 109.5
H17A C17 H17B 109.5
O3 C17 H17C 109.5
H17A C17 H17C 109.5
H17B C17 H17C 109.5
O5 C18 H18A 109.5
O5 C18 H18B 109.5
H18A C18 H18B 109.5
O5 C18 H18C 109.5
H18A C18 H18C 109.5
H18B C18 H18C 109.5
C3 O2 C16 117.51(16)
C5 O3 C17 117.94(17)
C8 O4 C7 118.44(14)
C13 O5 C18 118.07(16)

loop_
_geom_bond_atom_site_label_1
_geom_bond_atom_site_label_2
_geom_bond_distance
C1 O1 1.222(2)
C1 C2 1.471(3)
C1 C9 1.478(3)
C2 C7 1.393(2)
C2 C3 1.427(3)
C3 O2 1.355(2)
C3 C4 1.373(3)
C4 C5 1.397(3)
C4 H4 0.9300
C5 O3 1.357(2)
C5 C6 1.372(3)
C6 C7 1.386(3)
C6 H6 0.9300
C7 O4 1.374(2)
C8 C9 1.332(3)
C8 O4 1.358(2)
C8 H8 0.9300
C9 C10 1.486(3)
C10 C15 1.380(3)
C10 C11 1.390(3)
C11 C12 1.382(3)
C11 H11 0.9300
C12 C13 1.378(3)
C12 H12 0.9300
C13 O5 1.379(2)
C13 C14 1.380(3)
C14 C15 1.390(3)
C14 H14 0.9300
C15 H15 0.9300
C16 O2 1.433(3)
C16 H16A 0.9600
C16 H16B 0.9600
C16 H16C 0.9600
C17 O3 1.430(2)
C17 H17A 0.9600
C17 H17B 0.9600
C17 H17C 0.9600
C18 O5 1.419(3)
C18 H18A 0.9600
C18 H18B 0.9600
C18 H18C 0.9600

loop_
_geom_torsion_atom_site_label_1
_geom_torsion_atom_site_label_2
_geom_torsion_atom_site_label_3
_geom_torsion_atom_site_label_4
_geom_torsion
O1 C1 C2 C7 171.3(2)
C9 C1 C2 C7 -8.5(3)
O1 C1 C2 C3 -9.5(3)
C9 C1 C2 C3 170.60(17)
C7 C2 C3 O2 174.17(16)
C1 C2 C3 O2 -5.0(3)
C7 C2 C3 C4 -4.1(3)
C1 C2 C3 C4 176.71(18)
O2 C3 C4 C5 -176.06(18)
C2 C3 C4 C5 2.1(3)
C3 C4 C5 O3 179.07(17)
C3 C4 C5 C6 0.6(3)
O3 C5 C6 C7 -179.33(18)
C4 C5 C6 C7 -1.0(3)
C5 C6 C7 O4 178.55(17)
C5 C6 C7 C2 -1.3(3)
C3 C2 C7 O4 -176.04(16)
C1 C2 C7 O4 3.2(3)
C3 C2 C7 C6 3.8(3)
C1 C2 C7 C6 -176.97(17)
O4 C8 C9 C1 -2.2(3)
O4 C8 C9 C10 178.07(19)
O1 C1 C9 C8 -171.8(2)
C2 C1 C9 C8 8.1(3)
O1 C1 C9 C10 8.0(3)
C2 C1 C9 C10 -172.17(16)
C8 C9 C10 C15 124.8(2)
C1 C9 C10 C15 -54.9(3)
C8 C9 C10 C11 -53.1(3)
C1 C9 C10 C11 127.1(2)
C15 C10 C11 C12 0.5(3)
C9 C10 C11 C12 178.5(2)
C10 C11 C12 C13 -0.8(3)
C11 C12 C13 O5 -179.94(19)
C11 C12 C13 C14 0.1(3)
C12 C13 C14 C15 0.9(3)
O5 C13 C14 C15 -179.00(18)
C11 C10 C15 C14 0.6(3)
C9 C10 C15 C14 -177.37(18)
C13 C14 C15 C10 -1.3(3)
C4 C3 O2 C16 10.6(3)
C2 C3 O2 C16 -167.67(19)
C6 C5 O3 C17 -0.2(3)
C4 C5 O3 C17 -178.62(18)
C9 C8 O4 C7 -3.9(3)
C6 C7 O4 C8 -176.59(18)
C2 C7 O4 C8 3.3(3)
C12 C13 O5 C18 172.12(19)
C14 C13 O5 C18 -7.9(3)

loop_
_cod_related_entry_id
_cod_related_entry_database
_cod_related_entry_code
1 ChemSpider 120192
